data_1548231
loop_
_publ_author_name
'Sachio Horiuchi'
'Kensuke Kobayashi'
'Reiji Kumai'
'Nao Minami'
'Fumitaka Kagawa'
'Yoshinori Tokura'

_publ_section_title
;
 Quantum ferroelectricity in charge-transfer complex crystals
;
_journal_name_full 'Nature Communications'
_journal_page_first 7469
_journal_paper_doi 10.1038/ncomms8469
_journal_volume 6
_journal_year 2015
_chemical_formula_moiety 'C12 H4 Br3 I O2 S4'
_chemical_formula_sum 'C12 H4 Br3 I O2 S4'
_chemical_formula_weight 675.02
_space_group_IT_number 2
_symmetry_cell_setting triclinic
_symmetry_Int_Tables_number 2
_symmetry_space_group_name_Hall '-P 1'
_symmetry_space_group_name_H-M 'P -1'
_atom_sites_solution_hydrogens geom
_atom_sites_solution_primary direct
_atom_sites_solution_secondary difmap
_cell_angle_alpha 93.405(4)
_cell_angle_beta 97.351(4)
_cell_angle_gamma 91.892(5)
_cell_formula_units_Z 2
_cell_length_a 8.4688(10)
_cell_length_b 8.7721(12)
_cell_length_c 11.6407(16)
_cell_measurement_reflns_used 3973
_cell_measurement_temperature 293
_cell_measurement_theta_max 27.49
_cell_measurement_theta_min 3.01
_cell_volume 855.44(19)
_computing_cell_refinement CrystalClear
_computing_data_collection 'CrystalClear (Rigaku/MSC Inc., 2006)'
_computing_data_reduction CrystalClear
_computing_molecular_graphics 'CrystalStructure 4.0'
_computing_publication_material 'CrystalStructure 4.0 (Rigaku, 2010)'
_computing_structure_refinement 'CRYSTALS (Carruthers, et al., 1999)'
_computing_structure_solution 'SIR92 (Altomare, et al., 1994)'
_diffrn_ambient_temperature 293
_diffrn_detector_area_resol_mean 7.314
_diffrn_measured_fraction_theta_full 0.965
_diffrn_measured_fraction_theta_max 0.965
_diffrn_measurement_device_type 'Rigaku Mercury70'
_diffrn_measurement_method \w
_diffrn_radiation_type 'Mo K\a'
_diffrn_radiation_wavelength 0.71070
_diffrn_reflns_av_R_equivalents 0.0326
_diffrn_reflns_limit_h_max 8
_diffrn_reflns_limit_h_min -10
_diffrn_reflns_limit_k_max 10
_diffrn_reflns_limit_k_min -11
_diffrn_reflns_limit_l_max 14
_diffrn_reflns_limit_l_min -12
_diffrn_reflns_number 8749
_diffrn_reflns_theta_full 27.48
_diffrn_reflns_theta_max 27.48
_diffrn_standards_interval_count .
_diffrn_standards_number 0
_exptl_absorpt_coefficient_mu 9.388
_exptl_absorpt_correction_T_max 0.391
_exptl_absorpt_correction_T_min 0.144
_exptl_absorpt_correction_type numerical
_exptl_absorpt_process_details 'NUMABS (Rigaku, 1999)'
_exptl_crystal_colour black
_exptl_crystal_density_diffrn 2.620
_exptl_crystal_density_method 'not measured'
_exptl_crystal_description platelet
_exptl_crystal_F_000 628.00
_exptl_crystal_size_max 0.380
_exptl_crystal_size_mid 0.200
_exptl_crystal_size_min 0.100
_refine_diff_density_max 1.360
_refine_diff_density_min -1.610
_refine_ls_extinction_method none
_refine_ls_goodness_of_fit_ref 1.021
_refine_ls_hydrogen_treatment constr
_refine_ls_number_parameters 195
_refine_ls_number_reflns 2686
_refine_ls_R_factor_gt 0.0355
_refine_ls_shift/su_max 0.000
_refine_ls_structure_factor_coef F
_refine_ls_weighting_details 'w = 1/[0.0001Fo^2^ + 1.0000\s(Fo^2^)]'
_refine_ls_weighting_scheme calc
_refine_ls_wR_factor_ref 0.0330
_reflns_number_gt 2686
_reflns_number_total 3779
_reflns_threshold_expression F>2.0\s(F)
_cod_data_source_file ncomms8469-s4.cif
_cod_data_source_block '_ttfqbr3i2'
_cod_original_cell_volume 855.4(2)
_cod_database_code 1548231

loop_
_symmetry_equiv_pos_site_id
_symmetry_equiv_pos_as_xyz
1 +X,+Y,+Z
2 -X,-Y,-Z

loop_
_atom_site_label
_atom_site_type_symbol
_atom_site_fract_x
_atom_site_fract_y
_atom_site_fract_z
_atom_site_U_iso_or_equiv
_atom_site_adp_type
_atom_site_occupancy
_atom_site_symmetry_multiplicity
_atom_site_calc_flag
_atom_site_refinement_flags
_atom_site_disorder_assembly
_atom_site_disorder_group
I1 I 0.1995(3) 0.69456(18) 0.34839(17) 0.03594(7) Uani 0.3053 2 d . . .
I2 I 0.1993(9) 0.6083(6) 0.6387(7) 0.0485(2) Uani 0.1947 2 d . . .
I3 I 0.1181(3) 0.3315(5) 1.1612(3) 0.04218(12) Uani 0.2580 2 d . . .
I4 I 0.1926(3) 0.2827(4) 0.8661(3) 0.04344(10) Uani 0.2427 2 d . . .
Br1 Br 0.20285(16) 0.66003(12) 0.34889(11) 0.03879(7) Uani 0.6946 2 d . . .
Br2 Br 0.1878(4) 0.5844(3) 0.6337(3) 0.0491(2) Uani 0.8053 2 d . . .
Br3 Br 0.08869(15) 0.3317(3) 1.15080(14) 0.04105(12) Uani 0.7414 2 d . . .
Br4 Br 0.15427(11) 0.27704(16) 0.86737(11) 0.04229(10) Uani 0.7584 2 d . . .
S1 S 0.32922(18) 0.1219(2) 0.38806(12) 0.0477(5) Uani 1.0 2 d . . .
S2 S 0.32729(18) 0.0242(3) 0.62137(13) 0.0529(6) Uani 1.0 2 d . . .
S3 S 0.38540(19) -0.1502(2) 1.10922(13) 0.0486(5) Uani 1.0 2 d . . .
S4 S 0.4740(2) -0.1982(2) 0.87815(13) 0.0536(5) Uani 1.0 2 d . . .
O1 O 0.4910(5) 0.4402(6) 0.7248(4) 0.0579(15) Uani 1.0 2 d . . .
O2 O 0.0527(5) -0.0393(6) 0.7750(4) 0.0582(15) Uani 1.0 2 d . . .
C1 C 0.4270(6) 0.0316(7) 0.5023(5) 0.0377(17) Uani 1.0 2 d . . .
C2 C 0.1666(7) 0.1614(8) 0.4555(6) 0.054(2) Uani 1.0 2 d . . .
C3 C 0.1660(7) 0.1192(9) 0.5632(5) 0.055(3) Uani 1.0 2 d . . .
C4 C 0.4696(7) -0.0751(7) 0.9962(5) 0.0379(16) Uani 1.0 2 d . . .
C5 C 0.3462(7) -0.3269(8) 1.0407(6) 0.051(2) Uani 1.0 2 d . . .
C6 C 0.3863(7) -0.3497(8) 0.9345(5) 0.051(2) Uani 1.0 2 d . . .
C7 C 0.3734(6) 0.5729(7) 0.4400(5) 0.0351(16) Uani 1.0 2 d . . .
C8 C 0.3678(6) 0.5427(7) 0.5528(5) 0.0338(16) Uani 1.0 2 d . . .
C9 C 0.4953(6) 0.4666(7) 0.6216(5) 0.0379(17) Uani 1.0 2 d . . .
C10 C 0.0447(6) 0.1407(7) 1.0608(5) 0.0335(16) Uani 1.0 2 d . . .
C11 C 0.0705(6) 0.1198(7) 0.9482(5) 0.0357(16) Uani 1.0 2 d . . .
C12 C 0.0276(7) -0.0214(7) 0.8786(5) 0.0381(17) Uani 1.0 2 d . . .
H1 H 0.0799 0.2120 0.4165 0.0659 Uiso 1.0 2 calc R . .
H2 H 0.0804 0.1400 0.6063 0.0672 Uiso 1.0 2 calc R . .
H3 H 0.2984 -0.4061 1.0784 0.0615 Uiso 1.0 2 calc R . .
H4 H 0.3672 -0.4452 0.8912 0.0599 Uiso 1.0 2 calc R . .

loop_
_atom_site_aniso_label
_atom_site_aniso_U_11
_atom_site_aniso_U_22
_atom_site_aniso_U_33
_atom_site_aniso_U_12
_atom_site_aniso_U_13
_atom_site_aniso_U_23
I1 0.03995(14) 0.02803(14) 0.04182(14) 0.01457(14) 0.00572(14) 0.01049(14)
I2 0.0473(4) 0.0654(4) 0.0331(4) 0.0107(4) 0.0073(4) -0.0037(4)
I3 0.0496(3) 0.0400(3) 0.0361(3) -0.0035(3) 0.0042(3) 0.0012(3)
I4 0.0451(2) 0.0436(2) 0.0423(2) -0.0132(2) 0.0087(2) 0.0109(2)
Br1 0.04338(14) 0.03612(14) 0.03685(14) 0.01215(14) 0.00021(14) 0.00713(14)
Br2 0.0399(4) 0.0658(4) 0.0466(4) 0.0123(4) 0.0176(4) 0.0137(4)
Br3 0.0413(3) 0.0390(3) 0.0411(3) -0.0033(3) 0.0045(3) -0.0076(3)
Br4 0.0394(2) 0.0481(2) 0.0399(2) -0.0180(2) 0.0050(2) 0.0193(2)
S1 0.0488(9) 0.0622(12) 0.0345(8) 0.0152(8) 0.0065(7) 0.0140(8)
S2 0.0500(10) 0.0792(14) 0.0333(8) 0.0165(9) 0.0111(7) 0.0142(9)
S3 0.0672(11) 0.0463(11) 0.0343(8) -0.0107(9) 0.0149(7) 0.0084(7)
S4 0.0859(13) 0.0428(11) 0.0338(8) -0.0075(9) 0.0164(8) 0.0030(7)
O1 0.057(3) 0.092(4) 0.030(3) 0.021(3) 0.0141(19) 0.019(3)
O2 0.088(4) 0.057(4) 0.030(3) -0.017(3) 0.021(2) -0.001(2)
C1 0.039(3) 0.044(4) 0.030(3) 0.005(3) 0.002(3) 0.007(3)
C2 0.046(4) 0.065(5) 0.054(4) 0.023(4) 0.007(3) 0.009(4)
C3 0.039(4) 0.082(6) 0.047(4) 0.020(4) 0.011(3) 0.000(4)
C4 0.051(4) 0.036(4) 0.028(3) 0.002(3) 0.006(3) 0.008(3)
C5 0.065(5) 0.042(4) 0.047(4) -0.016(4) 0.007(3) 0.015(3)
C6 0.074(5) 0.033(4) 0.043(4) -0.013(4) -0.001(3) -0.000(3)
C7 0.031(3) 0.039(4) 0.035(3) 0.003(3) 0.002(3) 0.005(3)
C8 0.034(3) 0.036(4) 0.034(3) 0.001(3) 0.011(3) 0.003(3)
C9 0.039(4) 0.043(4) 0.032(3) 0.002(3) 0.004(3) 0.004(3)
C10 0.038(3) 0.028(4) 0.034(3) 0.001(3) 0.002(3) 0.001(3)
C11 0.036(3) 0.037(4) 0.034(3) 0.001(3) 0.003(3) 0.010(3)
C12 0.047(4) 0.040(4) 0.027(3) -0.001(3) 0.005(3) 0.003(3)

loop_
_atom_type_symbol
_atom_type_description
_atom_type_scat_dispersion_real
_atom_type_scat_dispersion_imag
_atom_type_scat_source
C C 0.0033 0.0016
;
International Tables for Crystallography
(1992, Vol. C, Tables 4.2.6.8 and 6.1.1.4)
;
H H 0.0000 0.0000
;
International Tables for Crystallography
(1992, Vol. C, Table 6.1.1.4)
;
Br Br -0.2901 2.4595
;
International Tables for Crystallography
(1992, Vol. C, Tables 4.2.6.8 and 6.1.1.4)
;
I I -0.4742 1.8119
;
International Tables for Crystallography
(1992, Vol. C, Tables 4.2.6.8 and 6.1.1.4)
;
O O 0.0106 0.0060
;
International Tables for Crystallography
(1992, Vol. C, Tables 4.2.6.8 and 6.1.1.4)
;
S S 0.1246 0.1234
;
International Tables for Crystallography
(1992, Vol. C, Tables 4.2.6.8 and 6.1.1.4)
;

loop_
_geom_angle_atom_site_label_1
_geom_angle_atom_site_label_2
_geom_angle_atom_site_label_3
_geom_angle
_geom_angle_publ_flag
_geom_angle_site_symmetry_1
_geom_angle_site_symmetry_2
_geom_angle_site_symmetry_3
C1 S1 C2 95.0(3) yes . . .
C1 S2 C3 95.4(3) yes . . .
C4 S3 C5 94.6(3) yes . . .
C4 S4 C6 95.5(3) yes . . .
S1 C1 S2 114.8(3) yes . . .
S1 C1 C1 122.5(5) yes . . 2_656
S2 C1 C1 122.6(5) yes . . 2_656
S1 C2 C3 117.9(5) yes . . .
S2 C3 C2 116.9(5) yes . . .
S3 C4 S4 115.2(4) yes . . .
S3 C4 C4 121.5(5) yes . . 2_657
S4 C4 C4 123.4(5) yes . . 2_657
S3 C5 C6 117.8(6) yes . . .
S4 C6 C5 116.8(5) yes . . .
I1 C7 Br1 7.17(6) yes . . .
I1 C7 C8 121.8(4) yes . . .
I1 C7 C9 115.0(4) yes . . 2_666
Br1 C7 C8 122.4(4) yes . . .
Br1 C7 C9 114.5(4) yes . . 2_666
C8 C7 C9 123.0(5) yes . . 2_666
I2 C8 Br2 6.83(18) yes . . .
I2 C8 C7 123.1(5) yes . . .
I2 C8 C9 114.2(5) yes . . .
Br2 C8 C7 123.5(4) yes . . .
Br2 C8 C9 113.8(4) yes . . .
C7 C8 C9 122.6(5) yes . . .
O1 C9 C7 123.0(5) yes . . 2_666
O1 C9 C8 122.7(5) yes . . .
C7 C9 C8 114.4(5) yes 2_666 . .
I3 C10 Br3 7.14(10) yes . . .
I3 C10 C11 123.1(5) yes . . .
I3 C10 C12 114.4(4) yes . . 2_557
Br3 C10 C11 123.3(5) yes . . .
Br3 C10 C12 114.3(4) yes . . 2_557
C11 C10 C12 122.3(5) yes . . 2_557
I4 C11 Br4 7.58(8) yes . . .
I4 C11 C10 122.3(4) yes . . .
I4 C11 C12 114.4(4) yes . . .
Br4 C11 C10 122.4(5) yes . . .
Br4 C11 C12 114.5(4) yes . . .
C10 C11 C12 123.1(6) yes . . .
O2 C12 C10 123.0(5) yes . . 2_557
O2 C12 C11 122.4(6) yes . . .
C10 C12 C11 114.6(5) yes 2_557 . .
S1 C2 H1 120.382 no . . .
C3 C2 H1 121.766 no . . .
S2 C3 H2 121.048 no . . .
C2 C3 H2 122.099 no . . .
S3 C5 H3 120.354 no . . .
C6 C5 H3 121.799 no . . .
S4 C6 H4 121.047 no . . .
C5 C6 H4 122.139 no . . .

loop_
_geom_bond_atom_site_label_1
_geom_bond_atom_site_label_2
_geom_bond_distance
_geom_bond_publ_flag
_geom_bond_site_symmetry_1
_geom_bond_site_symmetry_2
I1 C7 2.069(6) yes . .
I2 C8 1.928(10) yes . .
I3 C10 2.017(7) yes . .
I4 C11 2.084(7) yes . .
Br1 C7 1.890(6) yes . .
Br2 C8 1.926(6) yes . .
Br3 C10 1.922(6) yes . .
Br4 C11 1.885(6) yes . .
S1 C1 1.723(6) yes . .
S1 C2 1.706(7) yes . .
S2 C1 1.716(6) yes . .
S2 C3 1.710(7) yes . .
S3 C4 1.727(6) yes . .
S3 C5 1.703(7) yes . .
S4 C4 1.702(6) yes . .
S4 C6 1.706(7) yes . .
O1 C9 1.242(7) yes . .
O2 C12 1.253(7) yes . .
C1 C1 1.377(8) yes . 2_656
C2 C3 1.328(9) yes . .
C4 C4 1.393(8) yes . 2_657
C5 C6 1.329(9) yes . .
C7 C8 1.362(8) yes . .
C7 C9 1.439(8) yes . 2_666
C8 C9 1.464(8) yes . .
C10 C11 1.358(8) yes . .
C10 C12 1.457(8) yes . 2_557
C11 C12 1.448(8) yes . .
C2 H1 0.950 no . .
C3 H2 0.950 no . .
C5 H3 0.950 no . .
C6 H4 0.950 no . .

loop_
_geom_contact_atom_site_label_1
_geom_contact_atom_site_label_2
_geom_contact_distance
_geom_contact_publ_flag
_geom_contact_site_symmetry_1
_geom_contact_site_symmetry_2
I1 I2 3.507(8) no . .
I1 Br2 3.526(4) no . .
I1 O1 3.107(5) no . 2_666
I2 Br1 3.434(8) no . .
I2 O1 3.011(9) no . .
I3 I4 3.575(5) no . .
I3 Br4 3.479(4) no . .
I3 O2 3.078(6) no . 2_557
I4 Br3 3.542(4) no . .
I4 O2 3.100(6) no . .
Br1 Br2 3.437(4) no . .
Br1 O1 2.977(5) no . 2_666
Br2 O1 2.999(5) no . .
Br3 Br4 3.424(3) no . .
Br3 O2 3.014(5) no . 2_557
Br4 O2 2.975(5) no . .
S1 S2 3.229(3) no . 2_656
S3 S4 3.231(3) no . 2_657
O1 C8 3.596(7) no . 2_666
C7 C7 2.796(8) no . 2_666
C8 C8 2.791(8) no . 2_666
C9 C9 2.935(8) no . 2_666
C10 C10 2.803(8) no . 2_557
C11 C11 2.792(9) no . 2_557
C12 C12 2.927(8) no . 2_557
I2 C6 3.594(9) no . 1_565
I3 Br1 3.508(4) no . 1_556
I4 O1 3.479(5) no . .
I4 C6 3.569(7) no . 1_565
Br1 I3 3.508(4) no . 1_554
S1 O2 3.564(5) no . 2_556
S2 O2 3.164(5) no . .
S3 O1 3.397(5) no . 2_657
S4 O1 3.563(5) no . 1_545
O1 I4 3.479(5) no . .
O1 S3 3.397(5) no . 2_657
O1 S4 3.563(5) no . 1_565
O1 C5 3.129(8) no . 2_657
O1 C6 3.204(8) no . 1_565
O2 S1 3.564(5) no . 2_556
O2 S2 3.164(5) no . .
O2 C2 3.170(7) no . 2_556
O2 C3 3.140(8) no . .
C2 O2 3.170(7) no . 2_556
C3 O2 3.140(8) no . .
C3 C3 3.555(9) no . 2_556
C5 O1 3.129(8) no . 2_657
C6 I2 3.594(9) no . 1_545
C6 I4 3.569(7) no . 1_545
C6 O1 3.204(8) no . 1_545
S1 H2 3.5019 no . .
S2 H1 3.4940 no . .
S3 H4 3.5012 no . .
S4 H3 3.4909 no . .
C1 H1 3.4480 no . .
C1 H2 3.4563 no . .
C4 H3 3.4429 no . .
C4 H4 3.4439 no . .
H1 H2 2.3331 no . .
H3 H4 2.3355 no . .
I1 H2 2.9080 no . 2_566
I1 H3 3.4281 no . 1_564
I2 H1 2.9099 no . 2_566
I2 H4 3.1657 no . 1_565
I3 H1 3.2606 no . 1_556
I3 H3 2.9941 no . 1_565
I4 H2 3.2171 no . .
I4 H3 3.5827 no . 1_565
I4 H4 2.7461 no . 1_565
Br1 H2 3.0970 no . 2_566
Br1 H3 3.3721 no . 1_564
Br2 H1 2.9537 no . 2_566
Br2 H4 3.2114 no . 1_565
Br3 H1 3.3337 no . 1_556
Br3 H3 3.0817 no . 1_565
Br4 H2 3.1784 no . .
Br4 H4 2.9605 no . 1_565
O1 H3 2.7546 no . 2_657
O1 H4 2.4939 no . 1_565
O2 H1 2.7148 no . 2_556
O2 H2 2.6167 no . .
C2 H2 3.3027 no . 2_556
C3 H1 3.5560 no . 2_556
C3 H2 3.3940 no . 2_556
C5 H4 3.2454 no . 2_647
C6 H3 3.4904 no . 2_647
C6 H4 3.3629 no . 2_647
C9 H4 3.5022 no . 1_565
H1 I2 2.9099 no . 2_566
H1 I3 3.2606 no . 1_554
H1 Br2 2.9537 no . 2_566
H1 Br3 3.3337 no . 1_554
H1 O2 2.7148 no . 2_556
H1 C3 3.5560 no . 2_556
H1 H2 3.3141 no . 2_556
H2 I1 2.9080 no . 2_566
H2 I4 3.2171 no . .
H2 Br1 3.0970 no . 2_566
H2 Br4 3.1784 no . .
H2 O2 2.6167 no . .
H2 C2 3.3027 no . 2_556
H2 C3 3.3940 no . 2_556
H2 H1 3.3141 no . 2_556
H2 H2 3.4941 no . 2_556
H3 I1 3.4281 no . 1_546
H3 I3 2.9941 no . 1_545
H3 I4 3.5827 no . 1_545
H3 Br1 3.3721 no . 1_546
H3 Br3 3.0817 no . 1_545
H3 O1 2.7546 no . 2_657
H3 C6 3.4904 no . 2_647
H3 H4 3.1448 no . 2_647
H4 I2 3.1657 no . 1_545
H4 I4 2.7461 no . 1_545
H4 Br2 3.2114 no . 1_545
H4 Br4 2.9605 no . 1_545
H4 O1 2.4939 no . 1_545
H4 C5 3.2454 no . 2_647
H4 C6 3.3629 no . 2_647
H4 C9 3.5022 no . 1_545
H4 H3 3.1448 no . 2_647
H4 H4 3.3723 no . 2_647

loop_
_geom_torsion_atom_site_label_1
_geom_torsion_atom_site_label_2
_geom_torsion_atom_site_label_3
_geom_torsion_atom_site_label_4
_geom_torsion
_geom_torsion_publ_flag
_geom_torsion_site_symmetry_1
_geom_torsion_site_symmetry_2
_geom_torsion_site_symmetry_3
_geom_torsion_site_symmetry_4
C1 S1 C2 C3 1.4(5) no . . . .
C2 S1 C1 S2 -0.5(4) no . . . .
C2 S1 C1 C1 178.7(5) no . . . 2_656
C1 S2 C3 C2 1.3(5) no . . . .
C3 S2 C1 S1 -0.3(4) no . . . .
C3 S2 C1 C1 -179.5(5) no . . . 2_656
C4 S3 C5 C6 -0.4(5) no . . . .
C5 S3 C4 S4 0.4(4) no . . . .
C5 S3 C4 C4 -178.8(5) no . . . 2_657
C4 S4 C6 C5 0.1(5) no . . . .
C6 S4 C4 S3 -0.4(4) no . . . .
C6 S4 C4 C4 178.8(5) no . . . 2_657
S1 C1 C1 S1 -180(372352) no . . 2_656 2_656
S1 C1 C1 S2 0.9(8) no . . 2_656 2_656
S2 C1 C1 S1 -0.9(8) no . . 2_656 2_656
S2 C1 C1 S2 180(373534) no . . 2_656 2_656
S1 C2 C3 S2 -1.9(8) no . . . .
S3 C4 C4 S3 180(378617) no . . 2_657 2_657
S3 C4 C4 S4 -0.8(8) no . . 2_657 2_657
S4 C4 C4 S3 0.8(8) no . . 2_657 2_657
S4 C4 C4 S4 -180(378617) no . . 2_657 2_657
S3 C5 C6 S4 0.2(7) no . . . .
I1 C7 C8 I2 0.2(7) no . . . .
I1 C7 C8 Br2 8.3(7) no . . . .
I1 C7 C8 C9 -175.5(3) no . . . .
I1 C7 C9 O1 -5.1(7) no . . 2_666 2_666
I1 C7 C9 C8 175.7(3) no . . 2_666 2_666
Br1 C7 C8 I2 -8.3(7) no . . . .
Br1 C7 C8 Br2 -0.1(7) no . . . .
Br1 C7 C8 C9 176.1(4) no . . . .
Br1 C7 C9 O1 2.8(7) no . . 2_666 2_666
Br1 C7 C9 C8 -176.4(3) no . . 2_666 2_666
C8 C7 C9 O1 179.3(5) no . . 2_666 2_666
C8 C7 C9 C8 0.1(8) no . . 2_666 2_666
C9 C7 C8 I2 175.5(5) no 2_666 . . .
C9 C7 C8 Br2 -176.4(5) no 2_666 . . .
C9 C7 C8 C9 -0.1(8) no 2_666 . . .
I2 C8 C9 O1 3.3(7) no . . . .
I2 C8 C9 C7 -175.9(4) no . . . 2_666
Br2 C8 C9 O1 -4.1(7) no . . . .
Br2 C8 C9 C7 176.7(3) no . . . 2_666
C7 C8 C9 O1 179.3(5) no . . . .
C7 C8 C9 C7 0.1(8) no . . . 2_666
I3 C10 C11 I4 0.8(7) no . . . .
I3 C10 C11 Br4 -8.2(7) no . . . .
I3 C10 C11 C12 175.6(4) no . . . .
I3 C10 C12 O2 4.8(7) no . . 2_557 2_557
I3 C10 C12 C11 -175.9(3) no . . 2_557 2_557
Br3 C10 C11 I4 9.3(7) no . . . .
Br3 C10 C11 Br4 0.4(7) no . . . .
Br3 C10 C11 C12 -175.9(3) no . . . .
Br3 C10 C12 O2 -3.0(7) no . . 2_557 2_557
Br3 C10 C12 C11 176.2(3) no . . 2_557 2_557
C11 C10 C12 O2 -179.7(5) no . . 2_557 2_557
C11 C10 C12 C11 -0.5(7) no . . 2_557 2_557
C12 C10 C11 I4 -174.2(4) no 2_557 . . .
C12 C10 C11 Br4 176.8(4) no 2_557 . . .
C12 C10 C11 C12 0.5(8) no 2_557 . . .
I4 C11 C12 O2 -4.6(7) no . . . .
I4 C11 C12 C10 174.7(3) no . . . 2_557
Br4 C11 C12 O2 3.7(7) no . . . .
Br4 C11 C12 C10 -177.0(3) no . . . 2_557
C10 C11 C12 O2 -179.7(5) no . . . .
C10 C11 C12 C10 -0.5(8) no . . . 2_557
